data_4349867
loop_
_publ_author_name
'Wang, Yutong'
'Fan, Weidong'
'Wang, Xia'
'Han, Yinfeng'
'Zhang, Liangliang'
'Liu, Di'
'Dai, Fangna'
'Sun, Daofeng'

_publ_section_title
;
 Solvent-induced framework-interpenetration isomers of Cu MOFs for
 efficient light hydrocarbon separation
;
_journal_issue 10
_journal_name_full 'Inorganic Chemistry Frontiers'
_journal_page_first 2408
_journal_paper_doi 10.1039/C8QI00469B
_journal_volume 5
_journal_year 2018
_chemical_formula_moiety '0.13(C400 H208 Cu24 O120)'
_chemical_formula_sum 'C50 H26 Cu3 O15'
_chemical_formula_weight 1057.33
_space_group_crystal_system tetragonal
_space_group_IT_number 140
_space_group_name_Hall '-I 4 2c'
_space_group_name_H-M_alt 'I 4/m c m'
_atom_sites_solution_hydrogens mixed
_atom_sites_solution_primary direct
_audit_creation_date 2018-03-23
_audit_creation_method
;
Olex2 1.2
(compiled 2017.08.10 svn.r3458 for OlexSys, GUI svn.r5381)
;
_audit_update_record
;
2018-05-02 deposited with the CCDC.
2018-06-29 downloaded from the CCDC.
;
_cell_angle_alpha 90
_cell_angle_beta 90
_cell_angle_gamma 90
_cell_formula_units_Z 8
_cell_length_a 31.3382(11)
_cell_length_b 31.3382(11)
_cell_length_c 39.0786(10)
_cell_measurement_reflns_used 3093
_cell_measurement_temperature 273.45(10)
_cell_measurement_theta_max 46.5040
_cell_measurement_theta_min 4.4500
_cell_volume 38378(2)
_computing_cell_refinement 'CrysAlisPro 1.171.38.41 (Rigaku OD, 2015)'
_computing_data_collection 'CrysAlisPro 1.171.38.41 (Rigaku OD, 2015)'
_computing_data_reduction 'CrysAlisPro 1.171.38.41 (Rigaku OD, 2015)'
_computing_molecular_graphics 'Olex2 (Dolomanov et al., 2009)'
_computing_publication_material 'Olex2 (Dolomanov et al., 2009)'
_computing_structure_refinement 'ShelXL (Sheldrick, 2015)'
_computing_structure_solution 'SIR2004 (Burla et al., 2007)'
_diffrn_ambient_environment air
_diffrn_ambient_temperature 273.45(10)
_diffrn_detector 'CCD plate'
_diffrn_detector_area_resol_mean 16.0450
_diffrn_detector_type Eos
_diffrn_measured_fraction_theta_full 0.999
_diffrn_measured_fraction_theta_max 0.999
_diffrn_measurement_details
;
List of Runs (angles in degrees, time in seconds):

  # Type    Start    End  Width  t~exp~   \w     \q     \k     \f   Frames
#--------------------------------------------------------------------------
  1  \w    -25.00   4.00   1.00    4.04    --    0.00  97.00-130.00   29
  2  \w    -21.00  16.00   1.00    4.04    --    0.00  61.00 133.00   37
  3  \w     23.00 112.00   1.00   16.16    --   54.00-125.00  30.00   89
  4  \w     91.00 121.00   1.00   16.16    --   54.00  77.00 150.00   30
  5  \w     25.00  74.00   1.00   16.16    --   54.00-125.00-180.00   49
  6  \w    139.00 166.00   1.00   16.16    --  108.00  97.00-130.00   27
  7  \w    100.00 178.00   1.00   16.16    --  108.00 111.00 -60.00   78
  8  \w    114.00 163.00   1.00   16.16    --  108.00 111.00 -90.00   49
  9  \w     81.00 178.00   1.00   16.16    --  108.00  77.00 -30.00   97
;
_diffrn_measurement_device 'four-circle diffractometer'
_diffrn_measurement_device_type 'SuperNova, Dual, Cu at zero, Eos'
_diffrn_measurement_method '\w scans'
_diffrn_orient_matrix_type 'CrysAlisPro convention (1999,Acta A55,543-557)'
_diffrn_orient_matrix_UB_11 -0.0460262000
_diffrn_orient_matrix_UB_12 0.0152757000
_diffrn_orient_matrix_UB_13 0.0066609000
_diffrn_orient_matrix_UB_21 0.0038614000
_diffrn_orient_matrix_UB_22 0.0317918000
_diffrn_orient_matrix_UB_23 -0.0298758000
_diffrn_orient_matrix_UB_31 -0.0170025000
_diffrn_orient_matrix_UB_32 -0.0341271000
_diffrn_orient_matrix_UB_33 -0.0248794000
_diffrn_radiation_monochromator mirror
_diffrn_radiation_probe x-ray
_diffrn_radiation_type CuK\a
_diffrn_radiation_wavelength 1.54184
_diffrn_reflns_av_R_equivalents 0.0848
_diffrn_reflns_av_unetI/netI 0.1119
_diffrn_reflns_Laue_measured_fraction_full 0.999
_diffrn_reflns_Laue_measured_fraction_max 0.999
_diffrn_reflns_limit_h_max 37
_diffrn_reflns_limit_h_min -28
_diffrn_reflns_limit_k_max 21
_diffrn_reflns_limit_k_min -33
_diffrn_reflns_limit_l_max 18
_diffrn_reflns_limit_l_min -46
_diffrn_reflns_number 34407
_diffrn_reflns_point_group_measured_fraction_full 0.999
_diffrn_reflns_point_group_measured_fraction_max 0.999
_diffrn_reflns_theta_full 67.059
_diffrn_reflns_theta_max 67.059
_diffrn_reflns_theta_min 3.616
_diffrn_source 'micro-focus sealed X-ray tube'
_diffrn_source_type 'SuperNova (Cu) X-ray Source'
_exptl_absorpt_coefficient_mu 0.531
_exptl_absorpt_correction_T_max 1.00000
_exptl_absorpt_correction_T_min 0.34908
_exptl_absorpt_correction_type multi-scan
_exptl_absorpt_process_details
;
CrysAlisPro 1.171.38.41 (Rigaku Oxford Diffraction, 2015)
Empirical absorption correction using spherical harmonics,
 implemented in SCALE3 ABSPACK scaling algorithm.
;
_exptl_crystal_colour 'clear light green'
_exptl_crystal_colour_lustre clear
_exptl_crystal_colour_modifier light
_exptl_crystal_colour_primary green
_exptl_crystal_density_diffrn 0.366
_exptl_crystal_description block
_exptl_crystal_F_000 4264
_exptl_crystal_size_max 0.1
_exptl_crystal_size_mid 0.1
_exptl_crystal_size_min 0.1
_platon_squeeze_details
;
;
_refine_diff_density_max 0.369
_refine_diff_density_min -0.323
_refine_diff_density_rms 0.030
_refine_ls_extinction_method none
_refine_ls_goodness_of_fit_ref 0.731
_refine_ls_hydrogen_treatment constr
_refine_ls_matrix_type full
_refine_ls_number_parameters 166
_refine_ls_number_reflns 8965
_refine_ls_number_restraints 0
_refine_ls_restrained_S_all 0.731
_refine_ls_R_factor_all 0.1478
_refine_ls_R_factor_gt 0.0640
_refine_ls_shift/su_max 0.000
_refine_ls_shift/su_mean 0.000
_refine_ls_structure_factor_coef Fsqd
_refine_ls_weighting_details 'w=1/[\s^2^(Fo^2^)+(0.0524P)^2^] where P=(Fo^2^+2Fc^2^)/3'
_refine_ls_weighting_scheme calc
_refine_ls_wR_factor_gt 0.1436
_refine_ls_wR_factor_ref 0.1698
_reflns_Friedel_coverage 0.000
_reflns_number_gt 2543
_reflns_number_total 8965
_reflns_threshold_expression 'I > 2\s(I)'
_cod_data_source_file c8qi00469b2.cif
_cod_data_source_block UPC-35
_cod_original_cell_volume 38378(3)
_cod_database_code 4349867
_shelx_shelxl_version_number 2014/7
_chemical_oxdiff_formula 'C H O N Cu'
_shelx_space_group_comment
;
The symmetry employed for this shelxl refinement is uniquely defined
by the following loop, which should always be used as a source of
symmetry information in preference to the above space-group names.
They are only intended as comments.
;
_shelx_estimated_absorpt_t_max 0.949
_shelx_estimated_absorpt_t_min 0.949
_reflns_odcompleteness_completeness 99.87
_reflns_odcompleteness_iscentric 1
_reflns_odcompleteness_theta 66.97
_olex2_refinement_description
;
1. Fixed Uiso
 At 1.2 times of:
  All C(H) groups
 At 1.5 times of:
  All O(H,H) groups
2. Others
 Fixed Sof: H1A(0.25) H1B(0.25) H2A(0.25) H2B(0.25)
3.a Rotating group:
 O1(H1A,H1B), O2(H2A,H2B)
3.b Aromatic/amide H refined with riding coordinates:
 C12(H12), C4(H4), C3(H3), C5(H5), C11(H11), C7(H7)
;
_olex2_submission_special_instructions 'No special instructions were received'
_oxdiff_exptl_absorpt_empirical_details
;
Empirical correction (ABSPACK) includes:
- Absorption correction using spherical harmonics
- Frame scaling
;
_oxdiff_exptl_absorpt_empirical_full_max 2.251
_oxdiff_exptl_absorpt_empirical_full_min 0.674

loop_
_space_group_symop_operation_xyz
'x, y, z'
'-y, x, z'
'x, -y, -z+1/2'
'-x, -y, z'
'-y, -x, -z+1/2'
'y, x, -z+1/2'
'y, -x, z'
'-x, y, -z+1/2'
'x+1/2, y+1/2, z+1/2'
'-y+1/2, x+1/2, z+1/2'
'x+1/2, -y+1/2, -z+1'
'-x+1/2, -y+1/2, z+1/2'
'-y+1/2, -x+1/2, -z+1'
'y+1/2, x+1/2, -z+1'
'y+1/2, -x+1/2, z+1/2'
'-x+1/2, y+1/2, -z+1'
'-x, -y, -z'
'y, -x, -z'
'-x, y, z-1/2'
'x, y, -z'
'y, x, z-1/2'
'-y, -x, z-1/2'
'-y, x, -z'
'x, -y, z-1/2'
'-x+1/2, -y+1/2, -z+1/2'
'y+1/2, -x+1/2, -z+1/2'
'-x+1/2, y+1/2, z'
'x+1/2, y+1/2, -z+1/2'
'y+1/2, x+1/2, z'
'-y+1/2, -x+1/2, z'
'-y+1/2, x+1/2, -z+1/2'
'x+1/2, -y+1/2, z'

loop_
_atom_site_label
_atom_site_type_symbol
_atom_site_fract_x
_atom_site_fract_y
_atom_site_fract_z
_atom_site_U_iso_or_equiv
_atom_site_adp_type
_atom_site_occupancy
_atom_site_site_symmetry_order
_atom_site_calc_flag
_atom_site_refinement_flags_posn
_atom_site_refinement_flags_adp
_atom_site_refinement_flags_occupancy
Cu1 Cu 0.37931(2) 0.12069(2) 0.0000 0.1084(4) Uani 1 4 d S T P
Cu3 Cu 0.0000 0.0000 0.21597(2) 0.1056(4) Uani 1 4 d S T P
Cu2 Cu 0.31960(3) 0.18040(3) 0.0000 0.1141(4) Uani 1 4 d S T P
O6 O 0.0000 0.0000 0.16086(9) 0.1133(14) Uani 1 4 d S T P
O5 O 0.06188(7) 0.00686(7) 0.22200(5) 0.1129(8) Uani 1 1 d . . .
O4 O 0.34392(9) 0.09381(8) 0.03570(5) 0.1175(9) Uani 1 1 d . . .
O3 O 0.29285(8) 0.14574(9) 0.03535(5) 0.1227(9) Uani 1 1 d . . .
O1 O 0.42772(11) 0.07228(11) 0.0000 0.1359(17) Uani 1 4 d S T P
H1A H 0.4544 0.0584 0.0234 0.204 Uiso 0.25 1 d GR . .
H1B H 0.4404 0.0443 -0.0230 0.204 Uiso 0.25 1 d GR . .
O2 O 0.27133(12) 0.22867(12) 0.0000 0.1517(19) Uani 1 4 d S T P
H2A H 0.2454 0.2321 0.0156 0.228 Uiso 0.25 1 d GR . .
H2B H 0.2685 0.2550 -0.0152 0.228 Uiso 0.25 1 d GR . .
C13 C 0.12764(19) 0.0000 0.2500 0.1179(18) Uani 1 2 d S T P
C1 C 0.31151(14) 0.11300(15) 0.04599(9) 0.1045(12) Uani 1 1 d . . .
C2 C 0.28935(13) 0.09010(14) 0.07695(9) 0.1098(12) Uani 1 1 d . . .
C12 C 0.15009(14) 0.01261(13) 0.22064(9) 0.1400(16) Uani 1 1 d . . .
H12 H 0.1354 0.0218 0.2013 0.168 Uiso 1 1 calc R . .
C14 C 0.0812(2) 0.0000 0.2500 0.132(2) Uani 1 2 d S T P
C4 C 0.30925(14) 0.05541(16) 0.09160(10) 0.1551(18) Uani 1 1 d . . .
H4 H 0.3345 0.0442 0.0829 0.186 Uiso 1 1 calc R . .
C3 C 0.25273(15) 0.10846(15) 0.08909(9) 0.1500(17) Uani 1 1 d . . .
H3 H 0.2406 0.1320 0.0783 0.180 Uiso 1 1 calc R . .
C5 C 0.28864(16) 0.03770(18) 0.12113(11) 0.174(2) Uani 1 1 d . . .
H5 H 0.3000 0.0135 0.1314 0.209 Uiso 1 1 calc R . .
C10 C 0.19325(16) 0.01131(16) 0.22068(9) 0.1567(18) Uani 1 1 d . . .
C8 C 0.23235(14) 0.03820(16) 0.16526(10) 0.1592(19) Uani 1 1 d . . .
C9 C 0.21617(13) 0.02580(17) 0.19025(10) 0.1663(19) Uani 1 1 d . . .
C11 C 0.21760(18) 0.0000 0.2500 0.173(3) Uani 1 2 d S T P
H11 H 0.2473 0.0000 0.2500 0.208 Uiso 1 2 calc RS T P
C7 C 0.23377(14) 0.09021(18) 0.11902(11) 0.178(2) Uani 1 1 d . . .
H7 H 0.2088 0.1018 0.1278 0.214 Uiso 1 1 calc R . .
C6 C 0.25196(17) 0.05617(18) 0.13458(10) 0.1446(17) Uani 1 1 d . . .

loop_
_atom_site_aniso_label
_atom_site_aniso_U_11
_atom_site_aniso_U_22
_atom_site_aniso_U_33
_atom_site_aniso_U_23
_atom_site_aniso_U_13
_atom_site_aniso_U_12
Cu1 0.1324(6) 0.1324(6) 0.0605(5) 0.000 0.000 -0.0186(7)
Cu3 0.1270(6) 0.1270(6) 0.0626(5) 0.000 0.000 0.000
Cu2 0.1422(7) 0.1422(7) 0.0579(5) 0.000 0.000 -0.0201(8)
O6 0.134(2) 0.134(2) 0.072(2) 0.000 0.000 0.000
O5 0.1026(18) 0.160(2) 0.0761(13) 0.0279(14) -0.0029(12) -0.0171(17)
O4 0.139(2) 0.131(2) 0.0827(14) 0.0097(13) 0.0161(15) -0.0110(18)
O3 0.124(2) 0.157(3) 0.0869(15) 0.0274(15) 0.0140(14) -0.0023(18)
O1 0.149(3) 0.149(3) 0.110(3) 0.000 0.000 -0.003(4)
O2 0.179(3) 0.179(3) 0.096(3) 0.000 0.000 0.023(4)
C13 0.103(4) 0.153(5) 0.098(3) 0.035(3) 0.000 0.000
C1 0.101(3) 0.143(4) 0.070(2) 0.002(2) 0.003(2) 0.004(3)
C2 0.090(3) 0.141(4) 0.099(3) 0.012(3) -0.014(2) -0.002(3)
C12 0.094(3) 0.231(5) 0.095(2) 0.051(3) 0.014(2) 0.003(3)
C14 0.133(5) 0.205(6) 0.059(3) 0.033(3) 0.000 0.000
C4 0.145(4) 0.218(5) 0.103(3) 0.055(3) 0.031(3) 0.014(4)
C3 0.139(4) 0.209(5) 0.102(3) 0.070(3) 0.018(3) 0.022(4)
C5 0.130(4) 0.256(6) 0.136(4) 0.071(4) 0.002(3) 0.006(4)
C10 0.116(4) 0.259(5) 0.095(2) 0.070(3) 0.012(3) -0.023(4)
C8 0.135(4) 0.241(5) 0.102(3) 0.062(3) 0.003(3) -0.016(3)
C9 0.123(4) 0.269(6) 0.107(3) 0.072(3) 0.002(3) -0.008(3)
C11 0.103(5) 0.299(8) 0.118(4) 0.109(5) 0.000 0.000
C7 0.128(4) 0.266(6) 0.140(4) 0.081(4) 0.040(3) 0.043(4)
C6 0.113(4) 0.206(6) 0.115(3) 0.045(3) 0.000(3) 0.010(4)

loop_
_atom_type_symbol
_atom_type_description
_atom_type_scat_dispersion_real
_atom_type_scat_dispersion_imag
_atom_type_scat_source
C C 0.0181 0.0091 'International Tables Vol C Tables 4.2.6.8 and 6.1.1.4'
H H 0.0000 0.0000 'International Tables Vol C Tables 4.2.6.8 and 6.1.1.4'
Cu Cu -1.9646 0.5888 'International Tables Vol C Tables 4.2.6.8 and 6.1.1.4'
O O 0.0492 0.0322 'International Tables Vol C Tables 4.2.6.8 and 6.1.1.4'

loop_
_geom_angle_atom_site_label_1
_geom_angle_atom_site_label_2
_geom_angle_atom_site_label_3
_geom_angle
_geom_angle_site_symmetry_1
_geom_angle_site_symmetry_3
O4 Cu1 Cu2 84.51(9) 30 .
O4 Cu1 Cu2 84.50(9) . .
O4 Cu1 Cu2 84.51(9) 20 .
O4 Cu1 Cu2 84.51(9) 13_554 .
O4 Cu1 O4 90.10(13) 30 13_554
O4 Cu1 O4 88.85(13) 30 .
O4 Cu1 O4 90.10(13) . 20
O4 Cu1 O4 169.01(18) 30 20
O4 Cu1 O4 88.85(13) 13_554 20
O4 Cu1 O4 169.01(18) 13_554 .
O4 Cu1 O1 95.49(9) 30 .
O4 Cu1 O1 95.49(9) 20 .
O4 Cu1 O1 95.49(9) 13_554 .
O4 Cu1 O1 95.50(9) . .
O1 Cu1 Cu2 180.00(14) . .
O6 Cu3 Cu3 180.0 . 3
O5 Cu3 Cu3 83.11(6) 7 3
O5 Cu3 Cu3 83.11(6) 4 3
O5 Cu3 Cu3 83.11(6) 2 3
O5 Cu3 Cu3 83.11(6) . 3
O5 Cu3 O6 96.89(6) . .
O5 Cu3 O6 96.89(6) 7 .
O5 Cu3 O6 96.89(6) 2 .
O5 Cu3 O6 96.89(6) 4 .
O5 Cu3 O5 89.175(14) 2 .
O5 Cu3 O5 89.177(14) 7 .
O5 Cu3 O5 166.22(12) 4 .
O5 Cu3 O5 89.176(14) 4 2
O5 Cu3 O5 166.22(12) 2 7
O5 Cu3 O5 89.176(14) 4 7
O3 Cu2 Cu1 84.84(9) 20 .
O3 Cu2 Cu1 84.84(9) 13_554 .
O3 Cu2 Cu1 84.84(9) . .
O3 Cu2 Cu1 84.84(9) 30 .
O3 Cu2 O3 169.69(18) . 13_554
O3 Cu2 O3 88.69(15) 20 13_554
O3 Cu2 O3 90.39(15) . 20
O3 Cu2 O3 169.69(18) 30 20
O3 Cu2 O3 90.39(15) 30 13_554
O3 Cu2 O3 88.68(15) . 30
O3 Cu2 O2 95.16(9) 20 .
O3 Cu2 O2 95.16(9) 13_554 .
O3 Cu2 O2 95.16(9) 30 .
O3 Cu2 O2 95.16(9) . .
O2 Cu2 Cu1 180.00(15) . .
C14 O5 Cu3 123.8(3) . .
C1 O4 Cu1 118.7(3) . .
C1 O3 Cu2 119.4(3) . .
C12 C13 C12 119.8(5) . 3
C12 C13 C14 120.1(3) 3 .
C12 C13 C14 120.1(3) . .
O4 C1 O3 132.0(4) . .
O4 C1 C2 112.9(4) . .
O3 C1 C2 115.1(4) . .
C4 C2 C1 118.7(4) . .
C3 C2 C1 116.5(4) . .
C3 C2 C4 124.5(4) . .
C10 C12 C13 119.5(4) . .
O5 C14 O5 123.0(6) . 3
O5 C14 C13 118.5(3) . .
O5 C14 C13 118.5(3) 3 .
C2 C4 C5 115.8(4) . .
C2 C3 C7 117.6(4) . .
C6 C5 C4 121.0(5) . .
C12 C10 C9 118.8(4) . .
C12 C10 C11 123.0(4) . .
C11 C10 C9 118.0(4) . .
C9 C8 C6 176.8(6) . .
C8 C9 C10 176.2(5) . .
C10 C11 C10 115.1(5) . 3
C6 C7 C3 120.5(4) . .
C5 C6 C8 119.9(5) . .
C7 C6 C5 120.4(4) . .
C7 C6 C8 119.7(5) . .

loop_
_geom_bond_atom_site_label_1
_geom_bond_atom_site_label_2
_geom_bond_distance
_geom_bond_site_symmetry_2
Cu1 Cu2 2.6462(16) .
Cu1 O4 1.972(2) 20
Cu1 O4 1.971(2) .
Cu1 O4 1.972(2) 13_554
Cu1 O4 1.972(2) 30
Cu1 O1 2.145(5) .
Cu3 Cu3 2.6599(15) 3
Cu3 O6 2.154(4) .
Cu3 O5 1.965(2) 7
Cu3 O5 1.965(2) .
Cu3 O5 1.965(2) 4
Cu3 O5 1.965(2) 2
Cu2 O3 1.947(2) .
Cu2 O3 1.947(2) 20
Cu2 O3 1.947(2) 13_554
Cu2 O3 1.947(2) 30
Cu2 O2 2.140(5) .
O5 C14 1.269(3) .
O4 C1 1.247(4) .
O3 C1 1.252(4) .
C13 C12 1.403(4) .
C13 C12 1.403(4) 3
C13 C14 1.455(6) .
C1 C2 1.569(5) .
C2 C4 1.378(5) .
C2 C3 1.369(4) .
C12 C10 1.353(5) .
C14 O5 1.269(3) 3
C4 C5 1.434(5) .
C3 C7 1.431(5) .
C5 C6 1.390(5) .
C10 C9 1.461(5) .
C10 C11 1.422(5) .
C8 C9 1.167(5) .
C8 C6 1.461(5) .
C11 C10 1.422(5) 3
C7 C6 1.354(5) .

loop_
_platon_squeeze_void_nr
_platon_squeeze_void_average_x
_platon_squeeze_void_average_y
_platon_squeeze_void_average_z
_platon_squeeze_void_volume
_platon_squeeze_void_count_electrons
_platon_squeeze_void_content
1 -0.001 -0.006 -0.004 31798 6412 ' '
